data_7004326
loop_
_publ_author_name
'Lee, Jen-Jeh'
'Yang, Feng-Zhao'
'Lin, Ya-Fan'
'Chang, Ya-Chun'
'Yu, Kuo-Hsuan'
'Chang, Mu-Chieh'
'Lee, Gene-Hsiang'
'Liu, Yi-Hung'
'Wang, Yu'
'Liu, Shiuh-Tzung'
'Chen, Jwu-Ting'

_publ_section_title
;
 Unsymmetrical bidentate ligands of \a-aminoaldimines leading to
 sterically controlled selectivity of geometrical isomerism in square
 planar coordination
;
_journal_issue 43
_journal_name_full 'Dalton Transactions'
_journal_page_first 5945
_journal_page_last 5956
_journal_paper_doi 10.1039/b805674a
_journal_year 2008
_chemical_formula_sum 'C11 H24 Cl2 N2 Pd'
_chemical_formula_weight 361.62
_chemical_name_systematic
;
?
;
_space_group_IT_number 19
_symmetry_cell_setting orthorhombic
_symmetry_space_group_name_Hall 'P 2ac 2ab'
_symmetry_space_group_name_H-M 'P 21 21 21'
_atom_sites_solution_hydrogens geom
_atom_sites_solution_primary direct
_atom_sites_solution_secondary difmap
_audit_creation_method SHELXL-97
_cell_angle_alpha 90.00
_cell_angle_beta 90.00
_cell_angle_gamma 90.00
_cell_formula_units_Z 4
_cell_length_a 7.2411(18)
_cell_length_b 13.163(3)
_cell_length_c 15.733(7)
_cell_measurement_reflns_used 6003
_cell_measurement_temperature 295(2)
_cell_volume 1499.6(8)
_computing_cell_refinement 'Siemens XSCANS'
_computing_data_collection 'Siemens XSCANS'
_computing_data_reduction 'Siemens SHELXTL'
_computing_molecular_graphics 'Siemens SHELXTL'
_computing_publication_material 'Siemens SHELXTL'
_computing_structure_refinement 'SHELXL-97 (Sheldrick, 1997)'
_computing_structure_solution 'SHELXS-97 (Sheldrick, 1990)'
_diffrn_ambient_temperature 295(2)
_diffrn_measured_fraction_theta_full 0.997
_diffrn_measured_fraction_theta_max 0.997
_diffrn_measurement_method '\w scans'
_diffrn_radiation_monochromator graphite
_diffrn_radiation_source 'fine-focus sealed tube'
_diffrn_radiation_type MoK\a
_diffrn_radiation_wavelength 0.71073
_diffrn_reflns_av_R_equivalents 0.0441
_diffrn_reflns_av_sigmaI/netI 0.0537
_diffrn_reflns_limit_h_max 9
_diffrn_reflns_limit_h_min -9
_diffrn_reflns_limit_k_max 15
_diffrn_reflns_limit_k_min -17
_diffrn_reflns_limit_l_max 12
_diffrn_reflns_limit_l_min -20
_diffrn_reflns_number 8511
_diffrn_reflns_theta_full 27.50
_diffrn_reflns_theta_max 27.50
_diffrn_reflns_theta_min 2.02
_exptl_absorpt_coefficient_mu 1.573
_exptl_absorpt_correction_T_max 0.928
_exptl_absorpt_correction_T_min 0.620
_exptl_absorpt_correction_type SADABS
_exptl_crystal_colour yellow
_exptl_crystal_density_diffrn 1.602
_exptl_crystal_density_meas ?
_exptl_crystal_density_method 'not measured'
_exptl_crystal_description plate
_exptl_crystal_F_000 736
_exptl_crystal_size_max .05
_exptl_crystal_size_mid .1
_exptl_crystal_size_min .4
_refine_diff_density_max 1.096
_refine_diff_density_min -0.639
_refine_diff_density_rms 0.100
_refine_ls_abs_structure_details 'Flack H D (1983), Acta Cryst. A39, 876-881'
_refine_ls_abs_structure_Flack 0.08(5)
_refine_ls_extinction_method none
_refine_ls_goodness_of_fit_ref 1.070
_refine_ls_hydrogen_treatment mixed
_refine_ls_matrix_type full
_refine_ls_number_parameters 154
_refine_ls_number_reflns 3436
_refine_ls_number_restraints 0
_refine_ls_restrained_S_all 1.070
_refine_ls_R_factor_all 0.0489
_refine_ls_R_factor_gt 0.0388
_refine_ls_shift/su_max 0.001
_refine_ls_shift/su_mean 0.000
_refine_ls_structure_factor_coef Fsqd
_refine_ls_weighting_details 'calc w=1/[\s^2^(Fo^2^)+(0.0374P)^2^+0.0000P] where P=(Fo^2^+2Fc^2^)/3'
_refine_ls_weighting_scheme calc
_refine_ls_wR_factor_gt 0.0794
_refine_ls_wR_factor_ref 0.0831
_reflns_number_gt 3000
_reflns_number_total 3436
_reflns_threshold_expression >2sigma(I)
_cod_data_source_file b805674a.txt
_cod_data_source_block ic5790
_cod_depositor_comments
;
The following automatic conversions were performed:
'_symmetry_cell_setting' value 'Orthorhombic' changed to 'orthorhombic'
according to '/home/saulius/struct/CIF-dictionaries/cif_core.dic'
dictionary named 'cif_core.dic' version 2.4.1 from 2010-06-29.

Automatic conversion script
Id: cif_fix_enum 1527 2010-12-29 10:47:43Z saulius 

The following automatic conversions were performed:

'_exptl_crystal_density_meas' value 'not_measured' was changed to '?'
- the value is perceived as not measured.

Automatic conversion script
Id: cif_fix_values 3008 2015-01-20 13:52:24Z robertas 
;
_cod_original_cell_volume 1499.5(8)
_cod_original_sg_symbol_H-M P2(1)2(1)2(1)
_cod_database_code 7004326

loop_
_symmetry_equiv_pos_as_xyz
'x, y, z'
'-x+1/2, -y, z+1/2'
'-x, y+1/2, -z+1/2'
'x+1/2, -y+1/2, -z'

loop_
_atom_site_label
_atom_site_type_symbol
_atom_site_fract_x
_atom_site_fract_y
_atom_site_fract_z
_atom_site_U_iso_or_equiv
_atom_site_adp_type
_atom_site_occupancy
_atom_site_symmetry_multiplicity
_atom_site_calc_flag
_atom_site_refinement_flags
_atom_site_disorder_assembly
_atom_site_disorder_group
Pd1 Pd 0.80733(5) 0.47563(2) 0.76752(2) 0.03386(10) Uani 1 1 d . . .
Cl1 Cl 0.63378(18) 0.37666(9) 0.67586(10) 0.0536(4) Uani 1 1 d . . .
Cl2 Cl 0.8825(2) 0.33213(9) 0.84299(10) 0.0593(4) Uani 1 1 d . . .
N1 N 0.7401(5) 0.6078(3) 0.7090(2) 0.0340(9) Uani 1 1 d . . .
N2 N 0.9509(5) 0.5808(3) 0.8460(3) 0.0359(8) Uani 1 1 d . A .
C1 C 0.7497(6) 0.6826(3) 0.7591(3) 0.0385(11) Uani 1 1 d . . .
H1A H 0.7172 0.7470 0.7399 0.046 Uiso 1 1 calc R . .
C2 C 0.8124(7) 0.6690(3) 0.8488(3) 0.0356(9) Uani 1 1 d . . .
C3 C 0.8920(9) 0.7695(4) 0.8819(4) 0.0567(15) Uani 1 1 d . . .
H3A H 0.7973 0.8205 0.8817 0.085 Uiso 1 1 calc R . .
H3B H 0.9920 0.7906 0.8460 0.085 Uiso 1 1 calc R . .
H3C H 0.9366 0.7601 0.9389 0.085 Uiso 1 1 calc R . .
C4 C 0.6446(7) 0.6412(4) 0.9020(4) 0.0469(13) Uani 1 1 d . . .
H4A H 0.5936 0.5783 0.8819 0.070 Uiso 1 1 calc R . .
H4B H 0.5535 0.6939 0.8973 0.070 Uiso 1 1 calc R . .
H4C H 0.6808 0.6339 0.9604 0.070 Uiso 1 1 calc R . .
C5 C 0.9959(7) 0.5448(5) 0.9335(4) 0.0596(17) Uani 1 1 d . . .
H5A H 0.8847 0.5535 0.9671 0.071 Uiso 1 1 d R A .
H5B H 1.0181 0.4722 0.9300 0.071 Uiso 1 1 d R . .
C6 C 1.133(2) 0.5861(12) 0.9810(9) 0.087(5) Uani 0.50 1 d P A 1
H6A H 1.1373 0.5529 1.0353 0.130 Uiso 0.50 1 calc PR A 1
H6B H 1.1090 0.6573 0.9890 0.130 Uiso 0.50 1 calc PR A 1
H6C H 1.2487 0.5775 0.9524 0.130 Uiso 0.50 1 calc PR A 1
C6' C 1.1692(13) 0.5002(7) 0.9589(7) 0.046(2) Uani 0.50 1 d P A 2
H6'A H 1.1650 0.4839 1.0184 0.069 Uiso 0.50 1 calc PR A 2
H6'B H 1.2675 0.5475 0.9486 0.069 Uiso 0.50 1 calc PR A 2
H6'C H 1.1904 0.4393 0.9268 0.069 Uiso 0.50 1 calc PR A 2
C7 C 1.1231(7) 0.6129(4) 0.7989(4) 0.0490(13) Uani 1 1 d . . .
H7A H 1.0874 0.6586 0.7534 0.059 Uiso 1 1 calc R A .
H7B H 1.2007 0.6510 0.8378 0.059 Uiso 1 1 calc R . .
C8 C 1.2352(7) 0.5288(5) 0.7617(4) 0.0699(17) Uani 1 1 d . A .
H8A H 1.3409 0.5567 0.7332 0.105 Uiso 1 1 calc R . .
H8B H 1.1614 0.4915 0.7218 0.105 Uiso 1 1 calc R . .
H8C H 1.2755 0.4842 0.8063 0.105 Uiso 1 1 calc R . .
C9 C 0.6939(9) 0.6176(4) 0.6179(3) 0.0464(11) Uani 1 1 d . . .
H9A H 0.6043 0.5643 0.6041 0.056 Uiso 1 1 calc R . .
C10 C 0.6097(11) 0.7177(5) 0.5937(4) 0.0704(18) Uani 1 1 d . . .
H10A H 0.5001 0.7289 0.6267 0.106 Uiso 1 1 calc R . .
H10B H 0.5786 0.7170 0.5344 0.106 Uiso 1 1 calc R . .
H10C H 0.6966 0.7712 0.6045 0.106 Uiso 1 1 calc R . .
C11 C 0.8680(9) 0.5960(4) 0.5685(4) 0.0591(16) Uani 1 1 d . . .
H11A H 0.9180 0.5318 0.5860 0.089 Uiso 1 1 calc R . .
H11B H 0.9567 0.6487 0.5792 0.089 Uiso 1 1 calc R . .
H11C H 0.8400 0.5938 0.5089 0.089 Uiso 1 1 calc R . .

loop_
_atom_site_aniso_label
_atom_site_aniso_U_11
_atom_site_aniso_U_22
_atom_site_aniso_U_33
_atom_site_aniso_U_23
_atom_site_aniso_U_13
_atom_site_aniso_U_12
Pd1 0.02796(15) 0.02415(14) 0.04947(18) 0.00075(15) 0.00397(16) 0.00104(15)
Cl1 0.0449(7) 0.0334(6) 0.0824(10) -0.0122(6) -0.0088(7) -0.0035(5)
Cl2 0.0711(10) 0.0323(6) 0.0744(9) 0.0117(6) 0.0017(8) 0.0086(7)
N1 0.032(2) 0.0289(18) 0.041(2) 0.0030(15) -0.0013(14) -0.0014(15)
N2 0.0264(19) 0.0367(19) 0.045(2) 0.0028(18) 0.0020(17) -0.0035(17)
C1 0.036(2) 0.025(2) 0.054(3) 0.0020(19) 0.000(2) 0.0008(16)
C2 0.032(2) 0.028(2) 0.046(3) -0.0019(18) 0.001(2) -0.003(2)
C3 0.060(4) 0.041(3) 0.069(4) -0.014(3) -0.008(3) -0.012(3)
C4 0.034(3) 0.044(3) 0.063(3) -0.008(2) 0.009(2) 0.001(2)
C5 0.036(3) 0.073(4) 0.069(4) 0.026(3) -0.012(3) -0.010(3)
C6 0.099(12) 0.097(11) 0.064(8) 0.005(8) -0.011(8) -0.044(10)
C6' 0.026(5) 0.038(6) 0.073(7) 0.013(4) -0.006(5) 0.000(4)
C7 0.029(2) 0.057(3) 0.061(3) 0.011(3) 0.002(2) -0.010(2)
C8 0.033(2) 0.097(5) 0.080(4) -0.013(4) 0.012(3) -0.010(3)
C9 0.051(3) 0.039(2) 0.049(3) 0.001(2) -0.006(3) -0.002(3)
C10 0.092(5) 0.061(4) 0.058(4) 0.011(3) -0.016(3) 0.018(4)
C11 0.070(4) 0.056(3) 0.051(3) -0.005(3) 0.006(3) -0.015(3)

loop_
_atom_type_symbol
_atom_type_description
_atom_type_scat_dispersion_real
_atom_type_scat_dispersion_imag
_atom_type_scat_source
C C 0.0033 0.0016 'International Tables Vol C Tables 4.2.6.8 and 6.1.1.4'
H H 0.0000 0.0000 'International Tables Vol C Tables 4.2.6.8 and 6.1.1.4'
N N 0.0061 0.0033 'International Tables Vol C Tables 4.2.6.8 and 6.1.1.4'
Cl Cl 0.1484 0.1585 'International Tables Vol C Tables 4.2.6.8 and 6.1.1.4'
Pd Pd -0.9988 1.0072 'International Tables Vol C Tables 4.2.6.8 and 6.1.1.4'

loop_
_geom_angle_atom_site_label_1
_geom_angle_atom_site_label_2
_geom_angle_atom_site_label_3
_geom_angle
_geom_angle_site_symmetry_1
_geom_angle_site_symmetry_3
_geom_angle_publ_flag
N1 Pd1 N2 79.78(14) . . ?
N1 Pd1 Cl2 175.87(11) . . ?
N2 Pd1 Cl2 96.86(12) . . ?
N1 Pd1 Cl1 93.98(11) . . ?
N2 Pd1 Cl1 173.59(11) . . ?
Cl2 Pd1 Cl1 89.31(6) . . ?
C1 N1 C9 123.4(4) . . ?
C1 N1 Pd1 111.8(3) . . ?
C9 N1 Pd1 124.8(3) . . ?
C5 N2 C7 111.1(4) . . ?
C5 N2 C2 110.9(4) . . ?
C7 N2 C2 110.0(4) . . ?
C5 N2 Pd1 115.9(3) . . ?
C7 N2 Pd1 107.6(3) . . ?
C2 N2 Pd1 100.9(3) . . ?
N1 C1 C2 120.9(4) . . ?
N1 C1 H1A 119.6 . . ?
C2 C1 H1A 119.6 . . ?
C1 C2 C4 107.8(4) . . ?
C1 C2 N2 105.2(3) . . ?
C4 C2 N2 110.9(3) . . ?
C1 C2 C3 109.4(4) . . ?
C4 C2 C3 108.7(4) . . ?
N2 C2 C3 114.6(4) . . ?
C2 C3 H3A 109.5 . . ?
C2 C3 H3B 109.5 . . ?
H3A C3 H3B 109.5 . . ?
C2 C3 H3C 109.5 . . ?
H3A C3 H3C 109.5 . . ?
H3B C3 H3C 109.5 . . ?
C2 C4 H4A 109.5 . . ?
C2 C4 H4B 109.5 . . ?
H4A C4 H4B 109.5 . . ?
C2 C4 H4C 109.5 . . ?
H4A C4 H4C 109.5 . . ?
H4B C4 H4C 109.5 . . ?
C6 C5 C6' 51.3(8) . . ?
C6 C5 N2 122.8(8) . . ?
C6' C5 N2 125.1(7) . . ?
C6 C5 H5A 105.0 . . ?
C6' C5 H5A 128.2 . . ?
N2 C5 H5A 106.5 . . ?
C6 C5 H5B 107.8 . . ?
C6' C5 H5B 58.1 . . ?
N2 C5 H5B 107.2 . . ?
H5A C5 H5B 106.5 . . ?
C5 C6 H6A 109.5 . . ?
C5 C6 H6B 109.5 . . ?
H6A C6 H6B 109.5 . . ?
C5 C6 H6C 109.5 . . ?
H6A C6 H6C 109.5 . . ?
H6B C6 H6C 109.5 . . ?
C5 C6' H5B 41.6 . . ?
C5 C6' H6'A 109.5 . . ?
H5B C6' H6'A 105.3 . . ?
C5 C6' H6'B 109.5 . . ?
H5B C6' H6'B 141.6 . . ?
H6'A C6' H6'B 109.5 . . ?
C5 C6' H6'C 109.5 . . ?
H5B C6' H6'C 72.6 . . ?
H6'A C6' H6'C 109.5 . . ?
H6'B C6' H6'C 109.5 . . ?
C8 C7 N2 115.7(4) . . ?
C8 C7 H7A 108.4 . . ?
N2 C7 H7A 108.4 . . ?
C8 C7 H7B 108.4 . . ?
N2 C7 H7B 108.4 . . ?
H7A C7 H7B 107.4 . . ?
C7 C8 H8A 109.5 . . ?
C7 C8 H8B 109.5 . . ?
H8A C8 H8B 109.5 . . ?
C7 C8 H8C 109.5 . . ?
H8A C8 H8C 109.5 . . ?
H8B C8 H8C 109.5 . . ?
N1 C9 C10 114.5(4) . . ?
N1 C9 C11 107.1(5) . . ?
C10 C9 C11 112.0(5) . . ?
N1 C9 H9A 107.7 . . ?
C10 C9 H9A 107.7 . . ?
C11 C9 H9A 107.7 . . ?
C9 C10 H10A 109.5 . . ?
C9 C10 H10B 109.5 . . ?
H10A C10 H10B 109.5 . . ?
C9 C10 H10C 109.5 . . ?
H10A C10 H10C 109.5 . . ?
H10B C10 H10C 109.5 . . ?
C9 C11 H11A 109.5 . . ?
C9 C11 H11B 109.5 . . ?
H11A C11 H11B 109.5 . . ?
C9 C11 H11C 109.5 . . ?
H11A C11 H11C 109.5 . . ?
H11B C11 H11C 109.5 . . ?

loop_
_geom_bond_atom_site_label_1
_geom_bond_atom_site_label_2
_geom_bond_distance
_geom_bond_site_symmetry_2
_geom_bond_publ_flag
Pd1 N1 2.028(3) . ?
Pd1 N2 2.126(4) . ?
Pd1 Cl2 2.2965(14) . ?
Pd1 Cl1 2.3143(14) . ?
N1 C1 1.263(6) . ?
N1 C9 1.477(6) . ?
N2 C5 1.493(7) . ?
N2 C7 1.510(6) . ?
N2 C2 1.534(6) . ?
C1 C2 1.493(6) . ?
C1 H1A 0.9300 . ?
C2 C4 1.520(7) . ?
C2 C3 1.534(6) . ?
C3 H3A 0.9600 . ?
C3 H3B 0.9600 . ?
C3 H3C 0.9600 . ?
C4 H4A 0.9600 . ?
C4 H4B 0.9600 . ?
C4 H4C 0.9600 . ?
C5 C6 1.355(15) . ?
C5 C6' 1.442(10) . ?
C5 H5A 0.9700 . ?
C5 H5B 0.9699 . ?
C6 H6A 0.9600 . ?
C6 H6B 0.9600 . ?
C6 H6C 0.9600 . ?
C6' H5B 1.2408 . ?
C6' H6'A 0.9600 . ?
C6' H6'B 0.9600 . ?
C6' H6'C 0.9600 . ?
C7 C8 1.492(8) . ?
C7 H7A 0.9700 . ?
C7 H7B 0.9700 . ?
C8 H8A 0.9600 . ?
C8 H8B 0.9600 . ?
C8 H8C 0.9600 . ?
C9 C10 1.500(7) . ?
C9 C11 1.508(8) . ?
C9 H9A 0.9800 . ?
C10 H10A 0.9600 . ?
C10 H10B 0.9600 . ?
C10 H10C 0.9600 . ?
C11 H11A 0.9600 . ?
C11 H11B 0.9600 . ?
C11 H11C 0.9600 . ?
